data_2209780
loop_
_publ_author_name
'Liqun Yan'
'Li Wu'
'Xuefang Shi'
'Wenqin Zhang'

_publ_section_title
;
 <i>p</i>-Phenylenedimethylene bis(<i>N</i>-phenylcarbamate)
;
_journal_coeditor_code CF2039
_journal_issue 8
_journal_name_full 'Acta Crystallographica Section E'
_journal_page_first o3292
_journal_page_last o3293
_journal_paper_doi 10.1107/S1600536806026390
_journal_volume 62
_journal_year 2006
_chemical_formula_moiety 'C11 H10  N1 O2'
_chemical_formula_sum 'C22 H20 N2 O4'
_chemical_formula_weight 376.40
_chemical_melting_point 459(2)
_chemical_name_systematic
;
1,4-phenylenebis(methylene) bis(phenylcarbamate)
;
_space_group_IT_number 14
_symmetry_cell_setting monoclinic
_symmetry_space_group_name_Hall '-P 2ybc'
_symmetry_space_group_name_H-M 'P 1 21/c 1'
_atom_sites_solution_hydrogens geom
_atom_sites_solution_primary direct
_atom_sites_solution_secondary difmap
_cell_angle_alpha 90.00
_cell_angle_beta 95.944(5)
_cell_angle_gamma 90.00
_cell_formula_units_Z 2
_cell_length_a 18.973(5)
_cell_length_b 5.0236(14)
_cell_length_c 9.915(3)
_cell_measurement_reflns_used 1587
_cell_measurement_temperature 294(2)
_cell_measurement_theta_max 26.09
_cell_measurement_theta_min 4.13
_cell_volume 939.9(5)
_computing_cell_refinement 'SAINT (Bruker, 1997)'
_computing_data_collection 'SMART (Bruker, 1997)'
_computing_data_reduction SAINT
_computing_molecular_graphics 'SHELXTL (Bruker, 1997)'
_computing_publication_material SHELXTL
_computing_structure_refinement 'SHELXL97 (Sheldrick, 1997)'
_computing_structure_solution 'SHELXS97 (Sheldrick, 1997)'
_diffrn_ambient_temperature 294(2)
_diffrn_measured_fraction_theta_full 0.995
_diffrn_measured_fraction_theta_max 0.995
_diffrn_measurement_device_type 'Bruker SMART CCD area detector'
_diffrn_measurement_method '\f and \w scans'
_diffrn_radiation_monochromator graphite
_diffrn_radiation_source 'fine-focus sealed tube'
_diffrn_radiation_type MoK\a
_diffrn_radiation_wavelength 0.71073
_diffrn_reflns_av_R_equivalents 0.0260
_diffrn_reflns_av_sigmaI/netI 0.0319
_diffrn_reflns_limit_h_max 21
_diffrn_reflns_limit_h_min -23
_diffrn_reflns_limit_k_max 6
_diffrn_reflns_limit_k_min -6
_diffrn_reflns_limit_l_max 10
_diffrn_reflns_limit_l_min -12
_diffrn_reflns_number 4948
_diffrn_reflns_theta_full 26.31
_diffrn_reflns_theta_max 26.31
_diffrn_reflns_theta_min 1.08
_diffrn_standards_number 0
_exptl_absorpt_coefficient_mu 0.092
_exptl_absorpt_correction_T_max 0.984
_exptl_absorpt_correction_T_min 0.973
_exptl_absorpt_correction_type multi-scan
_exptl_absorpt_process_details '(SADABS; Sheldrick, 1996)'
_exptl_crystal_colour colourless
_exptl_crystal_density_diffrn 1.330
_exptl_crystal_density_method 'not measured'
_exptl_crystal_description block
_exptl_crystal_F_000 396
_exptl_crystal_size_max 0.30
_exptl_crystal_size_mid 0.26
_exptl_crystal_size_min 0.18
_refine_diff_density_max 0.129
_refine_diff_density_min -0.143
_refine_ls_extinction_method none
_refine_ls_goodness_of_fit_ref 1.010
_refine_ls_hydrogen_treatment mixed
_refine_ls_matrix_type full
_refine_ls_number_parameters 131
_refine_ls_number_reflns 1911
_refine_ls_number_restraints 0
_refine_ls_restrained_S_all 1.010
_refine_ls_R_factor_all 0.0753
_refine_ls_R_factor_gt 0.0398
_refine_ls_shift/su_max 0.000
_refine_ls_shift/su_mean 0.000
_refine_ls_structure_factor_coef Fsqd
_refine_ls_weighting_details 'calc w=1/[\s^2^(Fo^2^)+(0.0555P)^2^+0.1435P] where P=(Fo^2^+2Fc^2^)/3'
_refine_ls_weighting_scheme calc
_refine_ls_wR_factor_gt 0.0973
_refine_ls_wR_factor_ref 0.1172
_reflns_number_gt 1210
_reflns_number_total 1911
_reflns_threshold_expression I>2\s(I)
_cod_data_source_file cf2039.cif
_cod_data_source_block I
_cod_depositor_comments
;
The following automatic conversions were performed:
'_symmetry_cell_setting' value 'Monoclinic' changed to 'monoclinic'
according to '/home/saulius/struct/CIF-dictionaries/cif_core.dic'
dictionary named 'cif_core.dic' version 2.4.1 from 2010-06-29.

Automatic conversion script
Id: cif_fix_enum 1527 2010-12-29 10:47:43Z saulius 

The following automatic conversions were performed:

'_symmetry_cell_setting' value 'Monoclinic' changed to 'monoclinic'
according to /home/saulius/struct/CIF-dictionaries/cif_core.dic
dictionary named 'cif_core.dic' version 2.4.1 from 2010-06-29.

Automatic conversion script
Id: cif_fix_values 1715 2011-07-08 13:25:40Z adriana 
;
_cod_original_sg_symbol_Hall 'C -2yc'
_cod_original_sg_symbol_H-M 'P 21/c'
_cod_original_formula_sum 'C22 H20  N2 O4'
_cod_database_code 2209780
_cod_database_fobs_code 2209780

loop_
_symmetry_equiv_pos_as_xyz
'x, y, z'
'-x, y+1/2, -z+1/2'
'-x, -y, -z'
'x, -y-1/2, z-1/2'

loop_
_atom_site_type_symbol
_atom_site_label
_atom_site_fract_x
_atom_site_fract_y
_atom_site_fract_z
_atom_site_U_iso_or_equiv
_atom_site_adp_type
_atom_site_calc_flag
_atom_site_refinement_flags
_atom_site_occupancy
O O1 0.22067(7) 0.1055(2) 0.34455(15) 0.0677(4) Uani d . 1
O O2 0.15509(6) 0.4343(2) 0.24220(13) 0.0590(4) Uani d . 1
N N1 0.24491(8) 0.5403(3) 0.39117(16) 0.0516(4) Uani d . 1
H H1 0.2313(10) 0.697(4) 0.370(2) 0.071(6) Uiso d . 1
C C1 0.31840(10) 0.6901(4) 0.5879(2) 0.0608(5) Uani d . 1
H H1A 0.2843 0.8178 0.6010 0.073 Uiso calc R 1
C C2 0.37962(12) 0.6793(5) 0.6744(2) 0.0723(6) Uani d . 1
H H2 0.3867 0.7992 0.7459 0.087 Uiso calc R 1
C C3 0.43019(11) 0.4935(5) 0.6560(2) 0.0737(6) Uani d . 1
H H3 0.4718 0.4869 0.7144 0.088 Uiso calc R 1
C C4 0.41927(10) 0.3176(4) 0.5512(3) 0.0769(7) Uani d . 1
H H4 0.4535 0.1899 0.5389 0.092 Uiso calc R 1
C C5 0.35802(10) 0.3264(4) 0.4630(2) 0.0626(5) Uani d . 1
H H5 0.3512 0.2067 0.3913 0.075 Uiso calc R 1
C C6 0.30719(8) 0.5139(3) 0.48222(17) 0.0452(4) Uani d . 1
C C7 0.20869(9) 0.3396(3) 0.32753(18) 0.0476(4) Uani d . 1
C C8 0.11519(10) 0.2373(4) 0.1611(2) 0.0622(5) Uani d . 1
H H8A 0.0967 0.1044 0.2191 0.075 Uiso calc R 1
H H8B 0.1454 0.1488 0.1019 0.075 Uiso calc R 1
C C9 0.05577(9) 0.3754(3) 0.07905(17) 0.0498(5) Uani d . 1
C C10 -0.01323(10) 0.2962(4) 0.0853(2) 0.0589(5) Uani d . 1
H H10 -0.0229 0.1580 0.1430 0.071 Uiso calc R 1
C C11 -0.06825(10) 0.4183(4) 0.00748(19) 0.0594(5) Uani d . 1
H H11 -0.1145 0.3611 0.0132 0.071 Uiso calc R 1

loop_
_atom_site_aniso_label
_atom_site_aniso_U_11
_atom_site_aniso_U_22
_atom_site_aniso_U_33
_atom_site_aniso_U_12
_atom_site_aniso_U_13
_atom_site_aniso_U_23
O1 0.0705(8) 0.0270(7) 0.1009(11) 0.0029(6) -0.0145(7) 0.0044(7)
O2 0.0670(8) 0.0330(6) 0.0716(8) 0.0042(6) -0.0181(7) -0.0024(6)
N1 0.0590(9) 0.0270(8) 0.0657(10) 0.0064(7) -0.0089(8) 0.0004(7)
C1 0.0621(12) 0.0518(11) 0.0669(13) 0.0066(9) -0.0003(10) -0.0075(9)
C2 0.0771(14) 0.0723(14) 0.0647(13) -0.0055(12) -0.0064(11) -0.0076(11)
C3 0.0613(12) 0.0657(14) 0.0893(16) -0.0048(11) -0.0153(11) 0.0117(12)
C4 0.0550(12) 0.0586(13) 0.1148(19) 0.0133(10) -0.0021(13) 0.0010(13)
C5 0.0584(11) 0.0475(11) 0.0808(14) 0.0086(9) 0.0015(10) -0.0079(10)
C6 0.0479(9) 0.0322(8) 0.0551(10) -0.0005(7) 0.0025(8) 0.0070(7)
C7 0.0508(10) 0.0327(9) 0.0585(11) 0.0046(8) 0.0015(8) 0.0036(8)
C8 0.0703(12) 0.0416(10) 0.0704(13) -0.0007(9) -0.0123(10) -0.0078(9)
C9 0.0589(11) 0.0381(9) 0.0506(10) -0.0009(8) -0.0026(8) -0.0060(8)
C10 0.0696(12) 0.0486(11) 0.0576(11) -0.0068(9) 0.0024(10) 0.0093(9)
C11 0.0543(10) 0.0557(11) 0.0677(12) -0.0079(9) 0.0049(10) 0.0033(10)

loop_
_atom_type_symbol
_atom_type_description
_atom_type_scat_dispersion_real
_atom_type_scat_dispersion_imag
_atom_type_scat_source
C C 0.0033 0.0016
; International Tables
Vol. C, Tables 4.2.6.8 and 6.1.1.4
;
H H 0.0000 0.0000
; International Tables
Vol. C, Tables 4.2.6.8 and 6.1.1.4
;
N N 0.0061 0.0033
; International Tables
Vol. C, Tables 4.2.6.8 and 6.1.1.4
;
O O 0.0106 0.0060
; International Tables
Vol. C, Tables 4.2.6.8 and 6.1.1.4
;

loop_
_geom_angle_atom_site_label_1
_geom_angle_atom_site_label_2
_geom_angle_atom_site_label_3
_geom_angle_site_symmetry_1
_geom_angle_site_symmetry_3
_geom_angle
C7 O2 C8 . . 115.41(13)
C7 N1 C6 . . 125.62(15)
C7 N1 H1 . . 117.0(14)
C6 N1 H1 . . 117.1(14)
C6 C1 C2 . . 120.42(18)
C6 C1 H1A . . 119.8
C2 C1 H1A . . 119.8
C3 C2 C1 . . 120.4(2)
C3 C2 H2 . . 119.8
C1 C2 H2 . . 119.8
C4 C3 C2 . . 119.47(19)
C4 C3 H3 . . 120.3
C2 C3 H3 . . 120.3
C3 C4 C5 . . 120.86(19)
C3 C4 H4 . . 119.6
C5 C4 H4 . . 119.6
C6 C5 C4 . . 119.40(19)
C6 C5 H5 . . 120.3
C4 C5 H5 . . 120.3
C1 C6 C5 . . 119.50(16)
C1 C6 N1 . . 118.65(15)
C5 C6 N1 . . 121.76(16)
O1 C7 N1 . . 125.97(17)
O1 C7 O2 . . 123.62(16)
N1 C7 O2 . . 110.39(14)
O2 C8 C9 . . 108.00(14)
O2 C8 H8A . . 110.1
C9 C8 H8A . . 110.1
O2 C8 H8B . . 110.1
C9 C8 H8B . . 110.1
H8A C8 H8B . . 108.4
C10 C9 C11 . 3_565 118.03(16)
C10 C9 C8 . . 120.68(17)
C11 C9 C8 3_565 . 121.27(17)
C9 C10 C11 . . 121.08(17)
C9 C10 H10 . . 119.5
C11 C10 H10 . . 119.5
C10 C11 C9 . 3_565 120.90(17)
C10 C11 H11 . . 119.6
C9 C11 H11 3_565 . 119.6

loop_
_geom_bond_atom_site_label_1
_geom_bond_atom_site_label_2
_geom_bond_site_symmetry_2
_geom_bond_distance
_geom_bond_publ_flag
O1 C7 . 1.2064(19) ?
O2 C7 . 1.341(2) ?
O2 C8 . 1.440(2) ?
N1 C7 . 1.341(2) yes
N1 C6 . 1.417(2) yes
N1 H1 . 0.85(2) ?
C1 C6 . 1.371(3) ?
C1 C2 . 1.372(3) ?
C1 H1A . 0.930 ?
C2 C3 . 1.364(3) ?
C2 H2 . 0.930 ?
C3 C4 . 1.363(3) ?
C3 H3 . 0.930 ?
C4 C5 . 1.381(3) ?
C4 H4 . 0.930 ?
C5 C6 . 1.375(2) ?
C5 H5 . 0.930 ?
C8 C9 . 1.491(2) ?
C8 H8A . 0.970 ?
C8 H8B . 0.970 ?
C9 C10 . 1.376(2) ?
C9 C11 3_565 1.381(3) ?
C10 C11 . 1.376(2) ?
C10 H10 . 0.930 ?
C11 C9 3_565 1.381(3) ?
C11 H11 . 0.930 ?

loop_
_geom_hbond_atom_site_label_D
_geom_hbond_atom_site_label_H
_geom_hbond_atom_site_label_A
_geom_hbond_site_symmetry_A
_geom_hbond_distance_DH
_geom_hbond_distance_HA
_geom_hbond_distance_DA
_geom_hbond_angle_DHA
_geom_hbond_publ_flag
N1 H1 O1 1_565 0.85(2) 2.07(2) 2.906(2) 166.4(19) yes

loop_
_geom_torsion_atom_site_label_1
_geom_torsion_atom_site_label_2
_geom_torsion_atom_site_label_3
_geom_torsion_atom_site_label_4
_geom_torsion_site_symmetry_1
_geom_torsion_site_symmetry_4
_geom_torsion
C6 C1 C2 C3 . . 0.2(3)
C1 C2 C3 C4 . . -0.3(3)
C2 C3 C4 C5 . . 0.5(4)
C3 C4 C5 C6 . . -0.6(3)
C2 C1 C6 C5 . . -0.3(3)
C2 C1 C6 N1 . . -176.85(17)
C4 C5 C6 C1 . . 0.5(3)
C4 C5 C6 N1 . . 176.92(18)
C7 N1 C6 C1 . . -146.85(18)
C7 N1 C6 C5 . . 36.7(3)
C6 N1 C7 O1 . . 5.2(3)
C6 N1 C7 O2 . . -176.07(15)
C8 O2 C7 O1 . . -5.3(3)
C8 O2 C7 N1 . . 175.97(15)
C7 O2 C8 C9 . . 176.76(15)
O2 C8 C9 C10 . . -124.53(19)
O2 C8 C9 C11 . 3_565 56.9(2)
C11 C9 C10 C11 3_565 . 0.2(3)
C8 C9 C10 C11 . . -178.42(17)
C9 C10 C11 C9 . 3_565 -0.2(3)
